data_4511219
loop_
_publ_author_name
'Panini, Piyush'
'Chopra, Deepak'

_publ_section_title
;
 Experimental and Theoretical Characterization of Short H-Bonds with
 Organic Fluorine in Molecular Crystals
;
_journal_issue 7
_journal_name_full 'Crystal Growth &amp; Design'
_journal_page_first 3155
_journal_paper_doi 10.1021/cg5004758
_journal_volume 14
_journal_year 2014
_chemical_formula_moiety 'C14 H9 F4 N O'
_chemical_formula_sum 'C14 H9 F4 N O'
_chemical_formula_weight 283.22
_space_group_IT_number 33
_symmetry_cell_setting orthorhombic
_symmetry_Int_Tables_number 33
_symmetry_space_group_name_Hall 'P 2c -2n'
_symmetry_space_group_name_H-M 'P n a 21'
_atom_sites_solution_hydrogens geom
_atom_sites_solution_primary direct
_atom_sites_solution_secondary difmap
_audit_creation_method SHELXL-97
_cell_angle_alpha 90.00
_cell_angle_beta 90.00
_cell_angle_gamma 90.00
_cell_formula_units_Z 4
_cell_length_a 9.4513(3)
_cell_length_b 13.6988(15)
_cell_length_c 9.4512(9)
_cell_measurement_temperature 120(2)
_cell_volume 1223.66(18)
_computing_structure_refinement 'SHELXL-97 (Sheldrick, 1997)'
_computing_structure_solution 'SHELXS-97 (Sheldrick, 1990)'
_diffrn_ambient_temperature 120(2)
_diffrn_measured_fraction_theta_full 0.796
_diffrn_measured_fraction_theta_max 0.864
_diffrn_radiation_monochromator graphite
_diffrn_radiation_source 'fine-focus sealed tube'
_diffrn_radiation_type MoK\a
_diffrn_radiation_wavelength 0.71073
_diffrn_reflns_av_R_equivalents 0.0664
_diffrn_reflns_av_sigmaI/netI 0.0750
_diffrn_reflns_limit_h_max 13
_diffrn_reflns_limit_h_min -12
_diffrn_reflns_limit_k_max 19
_diffrn_reflns_limit_k_min -19
_diffrn_reflns_limit_l_max 9
_diffrn_reflns_limit_l_min -13
_diffrn_reflns_number 18981
_diffrn_reflns_theta_full 25.00
_diffrn_reflns_theta_max 30.72
_diffrn_reflns_theta_min 2.97
_exptl_absorpt_coefficient_mu 0.139
_exptl_absorpt_correction_T_max 0.9931
_exptl_absorpt_correction_T_min 0.9556
_exptl_absorpt_correction_type multi-scan
_exptl_absorpt_process_details SADABS
_exptl_crystal_colour Colourless
_exptl_crystal_density_diffrn 1.537
_exptl_crystal_density_method 'not measured'
_exptl_crystal_description PLATE
_exptl_crystal_F_000 576
_exptl_crystal_size_max 0.33
_exptl_crystal_size_mid 0.13
_exptl_crystal_size_min 0.05
_refine_diff_density_max 0.195
_refine_diff_density_min -0.195
_refine_diff_density_rms 0.041
_refine_ls_extinction_method none
_refine_ls_goodness_of_fit_ref 0.921
_refine_ls_hydrogen_treatment constr
_refine_ls_matrix_type full
_refine_ls_number_parameters 181
_refine_ls_number_reflns 2609
_refine_ls_number_restraints 1
_refine_ls_restrained_S_all 0.921
_refine_ls_R_factor_all 0.0643
_refine_ls_R_factor_gt 0.0420
_refine_ls_shift/su_max 0.001
_refine_ls_shift/su_mean 0.000
_refine_ls_structure_factor_coef Fsqd
_refine_ls_weighting_details 'calc w=1/[\s^2^(Fo^2^)+(0.0342P)^2^+0.0000P] where P=(Fo^2^+2Fc^2^)/3'
_refine_ls_weighting_scheme calc
_refine_ls_wR_factor_gt 0.0759
_refine_ls_wR_factor_ref 0.0808
_reflns_number_gt 1924
_reflns_number_total 2609
_reflns_threshold_expression >2sigma(I)
_cod_data_source_file cg5004758_si_001.cif
_cod_data_source_block A-1
_cod_depositor_comments
;
The following automatic conversions were performed:

'_symmetry_cell_setting' value 'Orthorhombic' changed to
'orthorhombic' according to
/usr/data/users/saulius/crontab/automatic-downloads/rss-feeds/ACS/lib/dictionaries/cif_core.dic
dictionary named 'cif_core.dic' version 2.4.2 from 2011-04-26.

Automatic conversion script
Id: cif_fix_values 2281 2013-09-26 08:29:07Z andrius 

 Adding full bibliography for 4511219--4511221.cif.

The following automatic conversions were performed:

data name '_iucr_refine_instruction_details' was replaced with
'_iucr_refine_instructions_details' as specified in the replacement
file 'data/replacement-values/replacement_tags.lst'.

Automatic conversion script
Id: cif_correct_tags 9268 2022-04-12 08:56:07Z antanas 
;
_cod_database_code 4511219

loop_
_symmetry_equiv_pos_as_xyz
'x, y, z'
'-x, -y, z+1/2'
'-x+1/2, y+1/2, z+1/2'
'x+1/2, -y+1/2, z'

loop_
_atom_site_label
_atom_site_type_symbol
_atom_site_fract_x
_atom_site_fract_y
_atom_site_fract_z
_atom_site_U_iso_or_equiv
_atom_site_adp_type
_atom_site_occupancy
_atom_site_symmetry_multiplicity
_atom_site_calc_flag
_atom_site_refinement_flags
F1 F 0.17173(12) 1.14418(8) 0.20474(19) 0.0337(4) Uani 1 1 d .
F2 F -0.03943(15) 0.29744(10) 0.3110(2) 0.0522(5) Uani 1 1 d .
F3 F 0.01096(18) 0.27421(11) 0.5296(2) 0.0654(6) Uani 1 1 d .
F4 F 0.15999(12) 0.33903(9) 0.3909(2) 0.0442(5) Uani 1 1 d .
N1 N -0.01648(13) 0.77870(11) 0.3635(2) 0.0181(4) Uani 1 1 d .
H1N H -0.1084 0.7745 0.3771 0.022 Uiso 1 1 calc R
O1 O 0.18670(12) 0.69005(8) 0.36197(19) 0.0233(4) Uani 1 1 d .
C1 C -0.02130(17) 0.61120(13) 0.4409(2) 0.0176(4) Uani 1 1 d .
C2 C 0.03309(19) 0.51871(13) 0.4103(2) 0.0184(4) Uani 1 1 d .
H2 H 0.1170 0.5127 0.3556 0.022 Uiso 1 1 calc R
C3 C -0.0349(2) 0.43561(13) 0.4595(2) 0.0210(5) Uani 1 1 d .
C4 C -0.1583(2) 0.44360(14) 0.5384(3) 0.0245(5) Uani 1 1 d .
H4 H -0.2060 0.3866 0.5702 0.029 Uiso 1 1 calc R
C5 C -0.2112(2) 0.53489(14) 0.5701(3) 0.0234(5) Uani 1 1 d .
H5 H -0.2948 0.5405 0.6254 0.028 Uiso 1 1 calc R
C6 C -0.14350(18) 0.61879(14) 0.5222(2) 0.0200(4) Uani 1 1 d .
H6 H -0.1807 0.6813 0.5450 0.024 Uiso 1 1 calc R
C7 C 0.03704(18) 0.87106(13) 0.3202(2) 0.0176(4) Uani 1 1 d .
C8 C 0.15450(18) 0.88124(13) 0.2335(2) 0.0190(4) Uani 1 1 d .
H8 H 0.2035 0.8252 0.2001 0.023 Uiso 1 1 calc R
C9 C 0.1999(2) 0.97407(13) 0.1959(3) 0.0232(5) Uani 1 1 d .
H9 H 0.2809 0.9824 0.1377 0.028 Uiso 1 1 calc R
C10 C 0.12600(19) 1.05361(14) 0.2441(3) 0.0224(5) Uani 1 1 d .
C11 C 0.00919(18) 1.04617(14) 0.3277(3) 0.0217(4) Uani 1 1 d .
H11 H -0.0401 1.1028 0.3583 0.026 Uiso 1 1 calc R
C12 C -0.03606(17) 0.95320(13) 0.3670(2) 0.0197(4) Uani 1 1 d .
H12 H -0.1169 0.9459 0.4258 0.024 Uiso 1 1 calc R
C13 C 0.05963(17) 0.69715(12) 0.3858(2) 0.0170(4) Uani 1 1 d .
C14 C 0.0232(2) 0.33730(15) 0.4227(3) 0.0287(5) Uani 1 1 d .

loop_
_atom_site_aniso_label
_atom_site_aniso_U_11
_atom_site_aniso_U_22
_atom_site_aniso_U_33
_atom_site_aniso_U_23
_atom_site_aniso_U_13
_atom_site_aniso_U_12
F1 0.0325(6) 0.0212(5) 0.0474(11) 0.0078(6) 0.0030(6) -0.0060(5)
F2 0.0491(8) 0.0386(8) 0.0688(15) -0.0262(9) -0.0194(8) 0.0089(6)
F3 0.1097(15) 0.0327(8) 0.0537(14) 0.0232(8) 0.0337(11) 0.0233(8)
F4 0.0308(6) 0.0262(6) 0.0758(15) -0.0058(7) 0.0033(7) 0.0050(5)
N1 0.0096(6) 0.0173(7) 0.0274(11) 0.0013(7) 0.0007(6) 0.0003(5)
O1 0.0098(5) 0.0215(6) 0.0385(12) -0.0006(6) 0.0008(6) 0.0006(5)
C1 0.0122(8) 0.0214(9) 0.0192(13) 0.0007(8) -0.0028(7) 0.0010(7)
C2 0.0165(8) 0.0204(9) 0.0183(12) 0.0012(8) -0.0002(7) 0.0000(7)
C3 0.0219(9) 0.0208(9) 0.0203(14) 0.0030(8) -0.0059(8) -0.0024(7)
C4 0.0254(10) 0.0277(10) 0.0205(14) 0.0063(9) -0.0025(9) -0.0073(8)
C5 0.0168(9) 0.0361(11) 0.0174(13) 0.0046(9) 0.0011(8) -0.0010(7)
C6 0.0156(8) 0.0255(9) 0.0189(14) -0.0003(8) -0.0011(8) 0.0009(7)
C7 0.0154(8) 0.0198(9) 0.0176(12) -0.0026(8) -0.0018(8) -0.0008(6)
C8 0.0149(8) 0.0212(9) 0.0208(14) -0.0003(8) 0.0005(8) 0.0003(6)
C9 0.0197(9) 0.0286(10) 0.0214(13) 0.0039(9) 0.0008(8) -0.0019(7)
C10 0.0211(9) 0.0203(9) 0.0257(14) 0.0033(9) -0.0070(9) -0.0037(7)
C11 0.0181(9) 0.0187(9) 0.0282(13) -0.0025(8) -0.0042(8) 0.0019(6)
C12 0.0127(8) 0.0222(9) 0.0243(14) -0.0013(9) 0.0001(8) 0.0003(6)
C13 0.0143(7) 0.0184(8) 0.0184(12) -0.0025(8) -0.0035(7) 0.0001(6)
C14 0.0325(10) 0.0214(10) 0.0321(16) 0.0042(10) -0.0029(10) -0.0036(8)

loop_
_atom_type_symbol
_atom_type_description
_atom_type_scat_dispersion_real
_atom_type_scat_dispersion_imag
_atom_type_scat_source
C C 0.0033 0.0016 'International Tables Vol C Tables 4.2.6.8 and 6.1.1.4'
H H 0.0000 0.0000 'International Tables Vol C Tables 4.2.6.8 and 6.1.1.4'
N N 0.0061 0.0033 'International Tables Vol C Tables 4.2.6.8 and 6.1.1.4'
O O 0.0106 0.0060 'International Tables Vol C Tables 4.2.6.8 and 6.1.1.4'
F F 0.0171 0.0103 'International Tables Vol C Tables 4.2.6.8 and 6.1.1.4'

loop_
_geom_angle_atom_site_label_1
_geom_angle_atom_site_label_2
_geom_angle_atom_site_label_3
_geom_angle
C13 N1 C7 126.40(14)
C13 N1 H1N 116.8
C7 N1 H1N 116.8
C6 C1 C2 119.17(17)
C6 C1 C13 123.87(16)
C2 C1 C13 116.93(16)
C3 C2 C1 120.27(18)
C3 C2 H2 119.9
C1 C2 H2 119.9
C2 C3 C4 120.28(18)
C2 C3 C14 119.41(19)
C4 C3 C14 120.28(18)
C5 C4 C3 119.52(18)
C5 C4 H4 120.2
C3 C4 H4 120.2
C4 C5 C6 120.73(19)
C4 C5 H5 119.6
C6 C5 H5 119.6
C1 C6 C5 120.01(17)
C1 C6 H6 120.0
C5 C6 H6 120.0
C8 C7 C12 120.24(17)
C8 C7 N1 122.97(17)
C12 C7 N1 116.79(18)
C7 C8 C9 119.37(17)
C7 C8 H8 120.3
C9 C8 H8 120.3
C10 C9 C8 119.04(19)
C10 C9 H9 120.5
C8 C9 H9 120.5
C11 C10 F1 118.87(18)
C11 C10 C9 123.09(19)
F1 C10 C9 118.04(19)
C10 C11 C12 118.16(18)
C10 C11 H11 120.9
C12 C11 H11 120.9
C7 C12 C11 120.09(18)
C7 C12 H12 120.0
C11 C12 H12 120.0
O1 C13 N1 124.13(16)
O1 C13 C1 120.13(15)
N1 C13 C1 115.74(14)
F4 C14 F2 105.1(2)
F4 C14 F3 105.54(19)
F2 C14 F3 107.26(19)
F4 C14 C3 113.22(17)
F2 C14 C3 113.02(18)
F3 C14 C3 112.1(2)

loop_
_geom_bond_atom_site_label_1
_geom_bond_atom_site_label_2
_geom_bond_distance
F1 C10 1.366(2)
F2 C14 1.328(3)
F3 C14 1.334(3)
F4 C14 1.328(2)
N1 C13 1.345(2)
N1 C7 1.423(2)
N1 H1N 0.8800
O1 C13 1.226(2)
C1 C6 1.391(3)
C1 C2 1.398(3)
C1 C13 1.498(3)
C2 C3 1.387(3)
C2 H2 0.9500
C3 C4 1.389(3)
C3 C14 1.495(3)
C4 C5 1.380(3)
C4 H4 0.9500
C5 C6 1.391(3)
C5 H5 0.9500
C6 H6 0.9500
C7 C8 1.387(3)
C7 C12 1.393(2)
C8 C9 1.388(3)
C8 H8 0.9500
C9 C10 1.372(3)
C9 H9 0.9500
C10 C11 1.361(3)
C11 C12 1.394(3)
C11 H11 0.9500
C12 H12 0.9500

loop_
_geom_torsion_atom_site_label_1
_geom_torsion_atom_site_label_2
_geom_torsion_atom_site_label_3
_geom_torsion_atom_site_label_4
_geom_torsion
C6 C1 C2 C3 0.6(3)
C13 C1 C2 C3 179.1(2)
C1 C2 C3 C4 0.6(3)
C1 C2 C3 C14 178.6(2)
C2 C3 C4 C5 -1.4(3)
C14 C3 C4 C5 -179.4(2)
C3 C4 C5 C6 1.0(3)
C2 C1 C6 C5 -1.0(3)
C13 C1 C6 C5 -179.4(2)
C4 C5 C6 C1 0.2(3)
C13 N1 C7 C8 31.6(4)
C13 N1 C7 C12 -149.5(2)
C12 C7 C8 C9 1.1(3)
N1 C7 C8 C9 179.9(2)
C7 C8 C9 C10 -0.9(3)
C8 C9 C10 C11 -0.1(4)
C8 C9 C10 F1 -179.38(19)
F1 C10 C11 C12 -179.97(19)
C9 C10 C11 C12 0.7(3)
C8 C7 C12 C11 -0.4(3)
N1 C7 C12 C11 -179.36(19)
C10 C11 C12 C7 -0.4(3)
C7 N1 C13 O1 -5.2(4)
C7 N1 C13 C1 175.9(2)
C6 C1 C13 O1 153.2(2)
C2 C1 C13 O1 -25.2(3)
C6 C1 C13 N1 -27.8(3)
C2 C1 C13 N1 153.8(2)
C2 C3 C14 F4 23.3(3)
C4 C3 C14 F4 -158.7(2)
C2 C3 C14 F2 -96.1(2)
C4 C3 C14 F2 81.9(3)
C2 C3 C14 F3 142.5(2)
C4 C3 C14 F3 -39.5(3)
